data_4020980
loop_
_publ_author_name
'Steven M. Sparks'
'Chun P. Chow'
'Liang Zhu'
'Kenneth J. Shea'

_publ_section_title
;
 Type 2 Intramolecular N-Acylnitroso Diels-Alder Reaction:
 Scope and Application to the Synthesis of Medium Ring Lactams
;
_journal_name_full 'Journal of Organic Chemistry'
_journal_page_first 3025
_journal_page_last 3035
_journal_paper_doi 10.1021/jo049897z
_journal_volume 69
_journal_year 2004
_chemical_formula_sum 'C10 H15 N O2'
_chemical_formula_weight 181.23
_space_group_IT_number 14
_symmetry_cell_setting monoclinic
_symmetry_space_group_name_Hall '-P 2ybc'
_symmetry_space_group_name_H-M 'P 1 21/c 1'
_cell_angle_alpha 90.00
_cell_angle_beta 109.4940(10)
_cell_angle_gamma 90.00
_cell_formula_units_Z 4
_cell_length_a 13.6734(6)
_cell_length_b 5.9670(3)
_cell_length_c 11.9961(5)
_cell_measurement_temperature 163(2)
_cell_volume 922.65(7)
_diffrn_ambient_temperature 163(2)
_exptl_crystal_density_diffrn 1.305
_cod_depositor_comments
;
The following automatic conversions were performed:
'_symmetry_cell_setting' value 'Monoclinic' changed to 'monoclinic'
according to '/home/saulius/struct/CIF-dictionaries/cif_core.dic'
dictionary named 'cif_core.dic' version 2.4.1 from 2010-06-29.

Automatic conversion script
Id: cif_fix_enum 1527 2010-12-29 10:47:43Z saulius 
;
_cod_original_sg_symbol_H-M 'P 21/c'
_cod_database_code 4020980

loop_
_symmetry_equiv_pos_as_xyz
'x, y, z'
'-x, y+1/2, -z+1/2'
'-x, -y, -z'
'x, -y-1/2, z-1/2'

loop_
_atom_site_label
_atom_site_type_symbol
_atom_site_fract_x
_atom_site_fract_y
_atom_site_fract_z
_atom_site_U_iso_or_equiv
_atom_site_adp_type
_atom_site_occupancy
_atom_site_symmetry_multiplicity
_atom_site_calc_flag
_atom_site_refinement_flags
_atom_site_disorder_assembly
_atom_site_disorder_group
N1 N 0.81486(6) 0.62852(14) 0.42694(7) 0.0213(2) Uani 1 1 d . . .
O1 O 0.90345(5) 0.76958(13) 0.45826(6) 0.02417(19) Uani 1 1 d . . .
O2 O 0.71492(6) 0.94311(13) 0.36894(7) 0.02715(19) Uani 1 1 d . . .
C1 C 0.83981(8) 0.42267(16) 0.37406(9) 0.0222(2) Uani 1 1 d . . .
C2 C 0.85197(8) 0.48663(17) 0.25723(9) 0.0213(2) Uani 1 1 d . . .
C3 C 0.79778(9) 0.34828(18) 0.14898(9) 0.0263(2) Uani 1 1 d . . .
C4 C 0.67887(9) 0.34526(18) 0.12191(10) 0.0269(2) Uani 1 1 d . . .
C5 C 0.63102(8) 0.58173(19) 0.11212(9) 0.0247(2) Uani 1 1 d . . .
C6 C 0.56836(8) 0.6305(2) 0.19444(9) 0.0262(2) Uani 1 1 d . . .
C7 C 0.62619(8) 0.59141(18) 0.32705(9) 0.0238(2) Uani 1 1 d . . .
C8 C 0.72176(8) 0.73940(17) 0.37330(8) 0.0207(2) Uani 1 1 d . . .
C9 C 0.93039(8) 0.84100(18) 0.35600(9) 0.0247(2) Uani 1 1 d . . .
C10 C 0.89548(8) 0.68432(18) 0.25297(9) 0.0228(2) Uani 1 1 d . . .
H1A H 0.9046(11) 0.366(2) 0.4297(12) 0.028(3) Uiso 1 1 d . . .
H1B H 0.7865(10) 0.314(2) 0.3651(11) 0.020(3) Uiso 1 1 d . . .
H3B H 0.8135(11) 0.417(2) 0.0802(13) 0.031(3) Uiso 1 1 d . . .
H3A H 0.8248(11) 0.193(2) 0.1587(12) 0.030(3) Uiso 1 1 d . . .
H4A H 0.6616(11) 0.256(2) 0.1815(13) 0.033(4) Uiso 1 1 d . . .
H4B H 0.6483(11) 0.261(2) 0.0474(13) 0.032(3) Uiso 1 1 d . . .
H5A H 0.6870(10) 0.697(2) 0.1279(11) 0.024(3) Uiso 1 1 d . . .
H5B H 0.5859(11) 0.605(2) 0.0307(13) 0.030(3) Uiso 1 1 d . . .
H6A H 0.5058(11) 0.539(2) 0.1719(12) 0.030(3) Uiso 1 1 d . . .
H6B H 0.5448(10) 0.789(2) 0.1833(12) 0.031(3) Uiso 1 1 d . . .
H7A H 0.6443(10) 0.434(2) 0.3451(11) 0.022(3) Uiso 1 1 d . . .
H7B H 0.5791(11) 0.639(2) 0.3680(13) 0.032(4) Uiso 1 1 d . . .
H9A H 1.0063(12) 0.856(2) 0.3866(13) 0.035(4) Uiso 1 1 d . . .
H9B H 0.8990(11) 0.990(2) 0.3307(12) 0.031(3) Uiso 1 1 d . . .
H10A H 0.9001(10) 0.744(2) 0.1808(13) 0.029(3) Uiso 1 1 d . . .

loop_
_atom_site_aniso_label
_atom_site_aniso_U_11
_atom_site_aniso_U_22
_atom_site_aniso_U_33
_atom_site_aniso_U_23
_atom_site_aniso_U_13
_atom_site_aniso_U_12
N1 0.0230(4) 0.0212(4) 0.0191(4) -0.0031(3) 0.0064(3) -0.0059(3)
O1 0.0228(4) 0.0278(4) 0.0203(4) -0.0039(3) 0.0051(3) -0.0083(3)
O2 0.0296(4) 0.0214(4) 0.0316(4) -0.0035(3) 0.0117(3) -0.0020(3)
C1 0.0271(5) 0.0181(5) 0.0190(5) 0.0014(3) 0.0042(4) 0.0006(4)
C2 0.0219(4) 0.0223(5) 0.0187(4) 0.0006(3) 0.0053(3) 0.0061(4)
C3 0.0320(5) 0.0245(5) 0.0209(5) -0.0035(4) 0.0068(4) 0.0057(4)
C4 0.0318(5) 0.0258(5) 0.0208(5) -0.0062(4) 0.0057(4) -0.0034(4)
C5 0.0230(5) 0.0302(5) 0.0190(5) 0.0005(4) 0.0042(4) -0.0001(4)
C6 0.0202(5) 0.0328(6) 0.0239(5) -0.0022(4) 0.0053(4) -0.0022(4)
C7 0.0239(5) 0.0268(5) 0.0224(5) -0.0032(4) 0.0100(4) -0.0062(4)
C8 0.0243(5) 0.0233(5) 0.0162(4) -0.0026(3) 0.0091(4) -0.0037(4)
C9 0.0241(5) 0.0248(5) 0.0256(5) 0.0016(4) 0.0089(4) -0.0039(4)
C10 0.0218(4) 0.0268(5) 0.0207(5) 0.0033(4) 0.0085(4) 0.0042(4)

loop_
_geom_bond_atom_site_label_1
_geom_bond_atom_site_label_2
_geom_bond_distance
_geom_bond_site_symmetry_2
_geom_bond_publ_flag
N1 C8 1.3877(13) . ?
N1 O1 1.4188(10) . ?
N1 C1 1.4737(13) . ?
O1 C9 1.4574(12) . ?
O2 C8 1.2189(13) . ?
C1 C2 1.5143(14) . ?
C2 C10 1.3297(15) . ?
C2 C3 1.5082(14) . ?
C3 C4 1.5482(16) . ?
C4 C5 1.5432(15) . ?
C5 C6 1.5358(15) . ?
C6 C7 1.5397(15) . ?
C7 C8 1.5204(13) . ?
C9 C10 1.4952(15) . ?

loop_
_cod_related_entry_id
_cod_related_entry_database
_cod_related_entry_code
1 ChemSpider 21155330
